data_4083744
loop_
_publ_author_name
'Podiyanachari, Santhosh Kumar'
'Bender, Georg'
'Daniliuc, Constantin G.'
'Kehr, Gerald'
'Erker, Gerhard'

_publ_section_title
;
 Catalytic Formation of Five-Membered Zirconacycloallenoids and Their
 Reaction with Carbon Dioxide
;
_journal_name_full Organometallics
_journal_page_first 140626102055005
_journal_paper_doi 10.1021/om500399w
_journal_year 2014
_chemical_formula_sum 'C23 H26 Si Zr'
_chemical_formula_weight 421.75
_chemical_name_systematic
; 
 ? 
;
_space_group_IT_number 14
_symmetry_cell_setting monoclinic
_symmetry_space_group_name_Hall '-P 2yn'
_symmetry_space_group_name_H-M 'P 1 21/n 1'
_atom_sites_solution_hydrogens 'at c3 and c4 from difmap, others geom'
_atom_sites_solution_primary direct
_atom_sites_solution_secondary difmap
_audit_creation_method SHELXL-97
_cell_angle_alpha 90.00
_cell_angle_beta 112.7270(10)
_cell_angle_gamma 90.00
_cell_formula_units_Z 4
_cell_length_a 15.0935(2)
_cell_length_b 7.95740(10)
_cell_length_c 18.5352(3)
_cell_measurement_reflns_used 3622
_cell_measurement_temperature 223(2)
_cell_measurement_theta_max 28.28
_cell_measurement_theta_min 4.08
_cell_volume 2053.32(5)
_computing_cell_refinement 'Collect (Nonius B.V., 1998)'
_computing_data_collection 'Collect (Nonius B.V., 1998)'
_computing_data_reduction 'Denzo-SMN (Otwinowski & Minor, 1997)'
_computing_molecular_graphics 'XP (BrukerAXS, 2000)'
_computing_publication_material 'SHELXL-97 (Sheldrick, 1997)'
_computing_structure_refinement 'SHELXL-97 (Sheldrick, 1997)'
_computing_structure_solution 'SHELXS-97 (Sheldrick, 1990)'
_diffrn_ambient_temperature 223(2)
_diffrn_measured_fraction_theta_full 0.981
_diffrn_measured_fraction_theta_max 0.981
_diffrn_measurement_device_type 'Nonius KappaCCD APEXII'
_diffrn_measurement_method '\w and \f scans'
_diffrn_radiation_monochromator 'Montel mirror'
_diffrn_radiation_source 'rotating anode Nonius FR591'
_diffrn_radiation_type MoK\a
_diffrn_radiation_wavelength 0.71073
_diffrn_reflns_av_R_equivalents 0.033
_diffrn_reflns_av_sigmaI/netI 0.0341
_diffrn_reflns_limit_h_max 20
_diffrn_reflns_limit_h_min -20
_diffrn_reflns_limit_k_max 10
_diffrn_reflns_limit_k_min -10
_diffrn_reflns_limit_l_max 24
_diffrn_reflns_limit_l_min -24
_diffrn_reflns_number 11848
_diffrn_reflns_theta_full 28.31
_diffrn_reflns_theta_max 28.31
_diffrn_reflns_theta_min 4.08
_exptl_absorpt_coefficient_mu 0.596
_exptl_absorpt_correction_T_max 0.9823
_exptl_absorpt_correction_T_min 0.9159
_exptl_absorpt_correction_type multi-scan
_exptl_absorpt_process_details 'Denzo (Otwinowski, Borek, Majewski & Minor, 2003)'
_exptl_crystal_colour orange
_exptl_crystal_density_diffrn 1.364
_exptl_crystal_density_method 'not measured'
_exptl_crystal_description plate
_exptl_crystal_F_000 872
_exptl_crystal_size_max 0.15
_exptl_crystal_size_mid 0.10
_exptl_crystal_size_min 0.03
_refine_diff_density_max 0.610
_refine_diff_density_min -0.545
_refine_diff_density_rms 0.070
_refine_ls_extinction_method none
_refine_ls_goodness_of_fit_ref 1.070
_refine_ls_hydrogen_treatment mixed
_refine_ls_matrix_type full
_refine_ls_number_parameters 237
_refine_ls_number_reflns 5022
_refine_ls_number_restraints 12
_refine_ls_restrained_S_all 1.121
_refine_ls_R_factor_all 0.0525
_refine_ls_R_factor_gt 0.0435
_refine_ls_shift/su_max 0.001
_refine_ls_shift/su_mean 0.000
_refine_ls_structure_factor_coef Fsqd
_refine_ls_weighting_details 'calc w=1/[\s^2^(Fo^2^)+(0.0270P)^2^+3.4344P] where P=(Fo^2^+2Fc^2^)/3'
_refine_ls_weighting_scheme calc
_refine_ls_wR_factor_gt 0.0968
_refine_ls_wR_factor_ref 0.1032
_reflns_number_gt 4305
_reflns_number_total 5022
_reflns_threshold_expression >2sigma(I)
_cod_data_source_file om500399w_si_002.cif
_cod_data_source_block erk7346
_cod_original_sg_symbol_H-M P21/n
_cod_database_code 4083744

loop_
_symmetry_equiv_pos_as_xyz
'x, y, z'
'-x+1/2, y+1/2, -z+1/2'
'-x, -y, -z'
'x-1/2, -y-1/2, z-1/2'

loop_
_atom_site_label
_atom_site_type_symbol
_atom_site_fract_x
_atom_site_fract_y
_atom_site_fract_z
_atom_site_U_iso_or_equiv
_atom_site_adp_type
_atom_site_occupancy
_atom_site_symmetry_multiplicity
_atom_site_calc_flag
_atom_site_refinement_flags
Zr1 Zr 0.981557(19) 0.12519(3) 0.165068(15) 0.03079(9) Uani 1 1 d .
Si1 Si 0.94596(7) 0.24388(15) 0.36368(6) 0.0503(3) Uani 1 1 d .
C1 C 1.0016(2) 0.1944(5) 0.29376(19) 0.0448(7) Uani 1 1 d .
C2 C 1.0850(3) 0.1996(5) 0.29070(18) 0.0453(8) Uani 1 1 d .
C3 C 1.1478(2) 0.1737(5) 0.25393(19) 0.0449(7) Uani 1 1 d .
H3 H 1.194(3) 0.071(6) 0.270(2) 0.074(13) Uiso 1 1 d .
C4 C 1.1354(2) 0.2545(5) 0.18210(19) 0.0426(7) Uani 1 1 d .
H4 H 1.110(3) 0.349(5) 0.204(2) 0.060(12) Uiso 1 1 d .
C21 C 1.2018(2) 0.2356(4) 0.14245(17) 0.0356(6) Uani 1 1 d .
C22 C 1.2077(2) 0.3666(4) 0.0942(2) 0.0454(7) Uani 1 1 d .
H22 H 1.1693 0.4627 0.0886 0.054 Uiso 1 1 calc R
C23 C 1.2685(3) 0.3578(6) 0.0547(2) 0.0587(10) Uani 1 1 d .
H23 H 1.2712 0.4474 0.0226 0.070 Uiso 1 1 calc R
C24 C 1.3254(3) 0.2181(6) 0.0623(2) 0.0626(11) Uani 1 1 d .
H24 H 1.3673 0.2120 0.0358 0.075 Uiso 1 1 calc R
C25 C 1.3201(3) 0.0875(5) 0.1092(2) 0.0544(9) Uani 1 1 d .
H25 H 1.3584 -0.0084 0.1143 0.065 Uiso 1 1 calc R
C26 C 1.2598(2) 0.0954(4) 0.1486(2) 0.0433(7) Uani 1 1 d .
H26 H 1.2574 0.0046 0.1802 0.052 Uiso 1 1 calc R
C11 C 0.8589(3) 0.2227(6) 0.0358(2) 0.0694(12) Uani 1 1 d .
H11 H 0.8477 0.1549 -0.0084 0.083 Uiso 1 1 calc R
C12 C 0.9253(3) 0.3466(7) 0.0604(4) 0.0864(18) Uani 1 1 d .
H12 H 0.9681 0.3777 0.0370 0.104 Uiso 1 1 calc R
C13 C 0.9194(4) 0.4176(6) 0.1245(4) 0.0941(18) Uani 1 1 d U
H13 H 0.9569 0.5077 0.1531 0.113 Uiso 1 1 calc R
C14 C 0.8476(5) 0.3337(9) 0.1411(3) 0.0960(18) Uani 1 1 d U
H14 H 0.8280 0.3557 0.1825 0.115 Uiso 1 1 calc R
C15 C 0.8115(3) 0.2109(7) 0.0834(3) 0.0792(15) Uani 1 1 d .
H15 H 0.7625 0.1336 0.0788 0.095 Uiso 1 1 calc R
C16 C 0.9540(5) -0.1651(5) 0.2021(3) 0.0869(18) Uani 1 1 d .
H16 H 0.9313 -0.1751 0.2425 0.104 Uiso 1 1 calc R
C17 C 1.0481(4) -0.1628(5) 0.2109(3) 0.0789(16) Uani 1 1 d .
H17 H 1.1019 -0.1723 0.2582 0.095 Uiso 1 1 calc R
C18 C 1.0493(4) -0.1439(5) 0.1374(4) 0.0800(16) Uani 1 1 d .
H18 H 1.1045 -0.1373 0.1258 0.096 Uiso 1 1 calc R
C19 C 0.9555(4) -0.1361(5) 0.0837(3) 0.0724(14) Uani 1 1 d .
H19 H 0.9353 -0.1234 0.0292 0.087 Uiso 1 1 calc R
C20 C 0.8988(3) -0.1503(5) 0.1241(4) 0.0762(15) Uani 1 1 d .
H20 H 0.8313 -0.1500 0.1021 0.091 Uiso 1 1 calc R
C5 C 0.8435(4) 0.0998(9) 0.3460(3) 0.100(2) Uani 1 1 d .
H5A H 0.7963 0.1163 0.2933 0.151 Uiso 1 1 calc R
H5B H 0.8144 0.1232 0.3833 0.151 Uiso 1 1 calc R
H5C H 0.8661 -0.0155 0.3521 0.151 Uiso 1 1 calc R
C6 C 1.0379(3) 0.2141(7) 0.4639(2) 0.0720(13) Uani 1 1 d .
H6A H 1.0599 0.0984 0.4704 0.108 Uiso 1 1 calc R
H6B H 1.0100 0.2398 0.5019 0.108 Uiso 1 1 calc R
H6C H 1.0918 0.2885 0.4719 0.108 Uiso 1 1 calc R
C7 C 0.9043(4) 0.4665(7) 0.3528(3) 0.0882(16) Uani 1 1 d .
H7A H 0.9573 0.5404 0.3573 0.132 Uiso 1 1 calc R
H7B H 0.8811 0.4934 0.3935 0.132 Uiso 1 1 calc R
H7C H 0.8528 0.4817 0.3020 0.132 Uiso 1 1 calc R

loop_
_atom_site_aniso_label
_atom_site_aniso_U_11
_atom_site_aniso_U_22
_atom_site_aniso_U_33
_atom_site_aniso_U_23
_atom_site_aniso_U_13
_atom_site_aniso_U_12
Zr1 0.03271(15) 0.02568(14) 0.03140(15) -0.00143(10) 0.00955(11) 0.00069(11)
Si1 0.0404(5) 0.0712(7) 0.0428(5) -0.0141(5) 0.0201(4) -0.0098(5)
C1 0.0457(18) 0.0515(19) 0.0388(16) -0.0086(14) 0.0182(14) -0.0079(15)
C2 0.0498(19) 0.0503(19) 0.0322(15) -0.0086(14) 0.0120(14) -0.0074(15)
C3 0.0403(17) 0.0495(19) 0.0399(16) -0.0061(14) 0.0100(14) -0.0040(15)
C4 0.0398(16) 0.0484(19) 0.0381(16) -0.0094(14) 0.0134(13) -0.0061(14)
C21 0.0315(14) 0.0373(15) 0.0332(14) -0.0041(12) 0.0071(11) -0.0054(12)
C22 0.0405(17) 0.0412(17) 0.0474(18) 0.0051(14) 0.0092(14) -0.0023(14)
C23 0.049(2) 0.076(3) 0.0468(19) 0.0158(19) 0.0132(16) -0.014(2)
C24 0.044(2) 0.098(3) 0.051(2) -0.004(2) 0.0248(17) -0.008(2)
C25 0.0435(19) 0.058(2) 0.061(2) -0.0110(18) 0.0188(17) 0.0024(16)
C26 0.0392(17) 0.0414(17) 0.0476(18) -0.0004(14) 0.0149(14) -0.0015(13)
C11 0.067(3) 0.068(3) 0.048(2) 0.007(2) -0.005(2) 0.016(2)
C12 0.057(3) 0.083(4) 0.103(4) 0.067(3) 0.015(3) 0.012(2)
C13 0.083(3) 0.038(2) 0.110(3) -0.006(2) -0.019(3) 0.020(2)
C14 0.091(3) 0.119(4) 0.077(3) 0.007(3) 0.031(2) 0.067(3)
C15 0.036(2) 0.080(3) 0.102(4) 0.036(3) 0.006(2) 0.008(2)
C16 0.152(6) 0.036(2) 0.092(4) 0.001(2) 0.069(4) -0.021(3)
C17 0.087(3) 0.0291(18) 0.077(3) 0.0005(19) -0.017(3) 0.010(2)
C18 0.081(3) 0.037(2) 0.135(5) -0.034(3) 0.056(3) -0.005(2)
C19 0.110(4) 0.039(2) 0.051(2) -0.0156(17) 0.013(2) -0.006(2)
C20 0.054(2) 0.0315(19) 0.120(4) -0.009(2) 0.007(3) -0.0107(17)
C5 0.078(3) 0.156(6) 0.080(3) -0.037(4) 0.044(3) -0.061(4)
C6 0.063(3) 0.111(4) 0.047(2) -0.004(2) 0.0270(19) -0.007(3)
C7 0.084(3) 0.099(4) 0.083(3) -0.022(3) 0.033(3) 0.028(3)

loop_
_atom_type_symbol
_atom_type_description
_atom_type_scat_dispersion_real
_atom_type_scat_dispersion_imag
_atom_type_scat_source
C C 0.0033 0.0016 'International Tables Vol C Tables 4.2.6.8 and 6.1.1.4'
H H 0.0000 0.0000 'International Tables Vol C Tables 4.2.6.8 and 6.1.1.4'
Si Si 0.0817 0.0704 'International Tables Vol C Tables 4.2.6.8 and 6.1.1.4'
Zr Zr -2.9673 0.5597 'International Tables Vol C Tables 4.2.6.8 and 6.1.1.4'

loop_
_geom_angle_atom_site_label_1
_geom_angle_atom_site_label_2
_geom_angle_atom_site_label_3
_geom_angle
C2 Zr1 C1 31.83(12)
C2 Zr1 C3 33.55(12)
C1 Zr1 C3 65.33(12)
C2 Zr1 C4 61.75(11)
C1 Zr1 C4 91.53(11)
C3 Zr1 C4 33.87(11)
C2 Zr1 C16 94.56(17)
C1 Zr1 C16 84.69(16)
C3 Zr1 C16 101.44(19)
C4 Zr1 C16 127.29(19)
C2 Zr1 C20 126.37(16)
C1 Zr1 C20 111.59(18)
C3 Zr1 C20 127.44(14)
C4 Zr1 C20 138.45(15)
C16 Zr1 C20 31.82(17)
C2 Zr1 C18 104.66(17)
C1 Zr1 C18 120.27(18)
C3 Zr1 C18 83.06(16)
C4 Zr1 C18 86.78(14)
C16 Zr1 C18 52.36(19)
C20 Zr1 C18 51.89(16)
C2 Zr1 C19 134.59(15)
C1 Zr1 C19 137.13(15)
C3 Zr1 C19 114.71(16)
C4 Zr1 C19 110.28(16)
C16 Zr1 C19 52.61(17)
C20 Zr1 C19 31.14(17)
C18 Zr1 C19 31.97(17)
C2 Zr1 C12 119.38(18)
C1 Zr1 C12 119.45(19)
C3 Zr1 C12 111.24(15)
C4 Zr1 C12 79.95(14)
C16 Zr1 C12 145.1(2)
C20 Zr1 C12 113.7(2)
C18 Zr1 C12 118.9(2)
C19 Zr1 C12 100.9(2)
C2 Zr1 C13 95.30(16)
C1 Zr1 C13 88.48(19)
C3 Zr1 C13 102.87(15)
C4 Zr1 C13 82.83(18)
C16 Zr1 C13 149.2(2)
C20 Zr1 C13 129.67(16)
C18 Zr1 C13 149.7(2)
C19 Zr1 C13 129.34(18)
C12 Zr1 C13 31.15(19)
C2 Zr1 C17 82.40(14)
C1 Zr1 C17 89.58(16)
C3 Zr1 C17 75.17(14)
C4 Zr1 C17 95.98(17)
C16 Zr1 C17 31.67(18)
C20 Zr1 C17 52.32(15)
C18 Zr1 C17 31.82(18)
C19 Zr1 C17 52.92(15)
C12 Zr1 C17 150.6(2)
C13 Zr1 C17 177.70(17)
C2 Zr1 C15 131.87(18)
C1 Zr1 C15 104.38(17)
C3 Zr1 C15 154.89(16)
C4 Zr1 C15 131.29(14)
C16 Zr1 C15 100.2(2)
C20 Zr1 C15 77.34(17)
C18 Zr1 C15 120.6(2)
C19 Zr1 C15 88.66(19)
C12 Zr1 C15 51.99(16)
C13 Zr1 C15 52.66(17)
C17 Zr1 C15 129.14(17)
C2 Zr1 C11 146.83(15)
C1 Zr1 C11 130.72(15)
C3 Zr1 C11 141.16(15)
C4 Zr1 C11 107.78(15)
C16 Zr1 C11 114.1(2)
C20 Zr1 C11 83.32(17)
C18 Zr1 C11 106.04(19)
C19 Zr1 C11 78.26(16)
C12 Zr1 C11 31.21(16)
C13 Zr1 C11 51.53(16)
C17 Zr1 C11 130.77(15)
C15 Zr1 C11 30.78(16)
C2 Zr1 C14 101.04(17)
C1 Zr1 C14 78.73(16)
C3 Zr1 C14 124.08(19)
C4 Zr1 C14 113.8(2)
C16 Zr1 C14 116.8(2)
C20 Zr1 C14 104.6(2)
C18 Zr1 C14 152.7(2)
C19 Zr1 C14 120.7(2)
C12 Zr1 C14 52.7(2)
C13 Zr1 C14 32.4(2)
C17 Zr1 C14 148.1(2)
C15 Zr1 C14 32.15(18)
C11 Zr1 C14 52.01(17)
C1 Si1 C5 108.7(2)
C1 Si1 C6 108.05(18)
C5 Si1 C6 110.4(3)
C1 Si1 C7 110.8(2)
C5 Si1 C7 110.2(3)
C6 Si1 C7 108.7(2)
C2 C1 Si1 138.4(3)
C2 C1 Zr1 72.9(2)
Si1 C1 Zr1 148.24(19)
C1 C2 C3 152.9(3)
C1 C2 Zr1 75.2(2)
C3 C2 Zr1 77.94(19)
C2 C3 C4 121.8(3)
C2 C3 Zr1 68.51(19)
C4 C3 Zr1 73.22(19)
C2 C3 H3 119(2)
C4 C3 H3 117(2)
Zr1 C3 H3 118(2)
C3 C4 C21 123.8(3)
C3 C4 Zr1 72.91(19)
C21 C4 Zr1 133.9(2)
C3 C4 H4 84(2)
C21 C4 H4 137(2)
Zr1 C4 H4 83(2)
C26 C21 C22 117.1(3)
C26 C21 C4 124.9(3)
C22 C21 C4 118.0(3)
C23 C22 C21 121.4(3)
C23 C22 H22 119.3
C21 C22 H22 119.3
C24 C23 C22 120.2(4)
C24 C23 H23 119.9
C22 C23 H23 119.9
C25 C24 C23 119.1(4)
C25 C24 H24 120.4
C23 C24 H24 120.4
C26 C25 C24 121.0(4)
C26 C25 H25 119.5
C24 C25 H25 119.5
C25 C26 C21 121.2(3)
C25 C26 H26 119.4
C21 C26 H26 119.4
C15 C11 C12 110.1(5)
C15 C11 Zr1 74.6(2)
C12 C11 Zr1 74.1(2)
C15 C11 H11 124.9
C12 C11 H11 124.9
Zr1 C11 H11 118.1
C13 C12 C11 108.1(5)
C13 C12 Zr1 74.4(3)
C11 C12 Zr1 74.7(2)
C13 C12 H12 126.0
C11 C12 H12 126.0
Zr1 C12 H12 117.0
C12 C13 C14 108.2(5)
C12 C13 Zr1 74.4(2)
C14 C13 Zr1 74.0(3)
C12 C13 H13 125.9
C14 C13 H13 125.9
Zr1 C13 H13 117.6
C15 C14 C13 105.7(5)
C15 C14 Zr1 73.9(3)
C13 C14 Zr1 73.5(3)
C15 C14 H14 127.1
C13 C14 H14 127.1
Zr1 C14 H14 117.6
C11 C15 C14 107.9(5)
C11 C15 Zr1 74.6(2)
C14 C15 Zr1 73.9(3)
C11 C15 H15 126.1
C14 C15 H15 126.1
Zr1 C15 H15 117.4
C20 C16 C17 107.8(5)
C20 C16 Zr1 74.2(2)
C17 C16 Zr1 75.2(2)
C20 C16 H16 126.1
C17 C16 H16 126.1
Zr1 C16 H16 116.7
C16 C17 C18 107.1(4)
C16 C17 Zr1 73.2(2)
C18 C17 Zr1 73.9(2)
C16 C17 H17 126.5
C18 C17 H17 126.5
Zr1 C17 H17 118.5
C17 C18 C19 108.5(5)
C17 C18 Zr1 74.3(2)
C19 C18 Zr1 74.0(2)
C17 C18 H18 125.8
C19 C18 H18 125.8
Zr1 C18 H18 117.8
C20 C19 C18 106.9(4)
C20 C19 Zr1 73.7(2)
C18 C19 Zr1 74.0(2)
C20 C19 H19 126.6
C18 C19 H19 126.6
Zr1 C19 H19 117.8
C19 C20 C16 109.8(5)
C19 C20 Zr1 75.2(2)
C16 C20 Zr1 74.0(2)
C19 C20 H20 125.1
C16 C20 H20 125.1
Zr1 C20 H20 117.5
Si1 C5 H5A 109.5
Si1 C5 H5B 109.5
H5A C5 H5B 109.5
Si1 C5 H5C 109.5
H5A C5 H5C 109.5
H5B C5 H5C 109.5
Si1 C6 H6A 109.5
Si1 C6 H6B 109.5
H6A C6 H6B 109.5
Si1 C6 H6C 109.5
H6A C6 H6C 109.5
H6B C6 H6C 109.5
Si1 C7 H7A 109.5
Si1 C7 H7B 109.5
H7A C7 H7B 109.5
Si1 C7 H7C 109.5
H7A C7 H7C 109.5
H7B C7 H7C 109.5

loop_
_geom_bond_atom_site_label_1
_geom_bond_atom_site_label_2
_geom_bond_distance
Zr1 C2 2.324(3)
Zr1 C1 2.351(3)
Zr1 C3 2.443(3)
Zr1 C4 2.447(3)
Zr1 C16 2.490(4)
Zr1 C20 2.491(4)
Zr1 C18 2.509(4)
Zr1 C19 2.509(4)
Zr1 C12 2.512(4)
Zr1 C13 2.513(4)
Zr1 C17 2.514(4)
Zr1 C15 2.518(4)
Zr1 C11 2.519(4)
Zr1 C14 2.519(4)
Si1 C1 1.839(3)
Si1 C5 1.850(5)
Si1 C6 1.855(4)
Si1 C7 1.865(5)
C1 C2 1.282(5)
C2 C3 1.380(5)
C3 C4 1.424(5)
C3 H3 1.04(5)
C4 C21 1.461(4)
C4 H4 1.00(4)
C21 C26 1.395(4)
C21 C22 1.398(4)
C22 C23 1.380(5)
C22 H22 0.9400
C23 C24 1.379(6)
C23 H23 0.9400
C24 C25 1.377(6)
C24 H24 0.9400
C25 C26 1.371(5)
C25 H25 0.9400
C26 H26 0.9400
C11 C15 1.337(7)
C11 C12 1.353(7)
C11 H11 0.9400
C12 C13 1.349(8)
C12 H12 0.9400
C13 C14 1.405(9)
C13 H13 0.9400
C14 C15 1.395(8)
C14 H14 0.9400
C15 H15 0.9400
C16 C20 1.365(7)
C16 C17 1.366(8)
C16 H16 0.9400
C17 C18 1.377(7)
C17 H17 0.9400
C18 C19 1.382(7)
C18 H18 0.9400
C19 C20 1.342(7)
C19 H19 0.9400
C20 H20 0.9400
C5 H5A 0.9700
C5 H5B 0.9700
C5 H5C 0.9700
C6 H6A 0.9700
C6 H6B 0.9700
C6 H6C 0.9700
C7 H7A 0.9700
C7 H7B 0.9700
C7 H7C 0.9700

loop_
_geom_torsion_atom_site_label_1
_geom_torsion_atom_site_label_2
_geom_torsion_atom_site_label_3
_geom_torsion_atom_site_label_4
_geom_torsion
C5 Si1 C1 C2 -149.2(5)
C6 Si1 C1 C2 -29.3(5)
C7 Si1 C1 C2 89.6(5)
C5 Si1 C1 Zr1 42.3(5)
C6 Si1 C1 Zr1 162.1(4)
C7 Si1 C1 Zr1 -79.0(4)
C3 Zr1 C1 C2 2.3(2)
C4 Zr1 C1 C2 -19.8(2)
C16 Zr1 C1 C2 107.5(3)
C20 Zr1 C1 C2 124.9(2)
C18 Zr1 C1 C2 67.4(3)
C19 Zr1 C1 C2 102.8(3)
C12 Zr1 C1 C2 -99.1(3)
C13 Zr1 C1 C2 -102.6(3)
C17 Zr1 C1 C2 76.2(3)
C15 Zr1 C1 C2 -153.3(2)
C11 Zr1 C1 C2 -135.0(3)
C14 Zr1 C1 C2 -133.7(3)
C2 Zr1 C1 Si1 172.1(6)
C3 Zr1 C1 Si1 174.4(4)
C4 Zr1 C1 Si1 152.3(4)
C16 Zr1 C1 Si1 -80.4(4)
C20 Zr1 C1 Si1 -63.1(4)
C18 Zr1 C1 Si1 -120.6(4)
C19 Zr1 C1 Si1 -85.2(4)
C12 Zr1 C1 Si1 73.0(4)
C13 Zr1 C1 Si1 69.5(4)
C17 Zr1 C1 Si1 -111.8(4)
C15 Zr1 C1 Si1 18.8(4)
C11 Zr1 C1 Si1 37.0(5)
C14 Zr1 C1 Si1 38.3(4)
Si1 C1 C2 C3 178.0(6)
Zr1 C1 C2 C3 -8.3(8)
Si1 C1 C2 Zr1 -173.7(4)
C3 Zr1 C2 C1 -176.2(4)
C4 Zr1 C2 C1 157.4(3)
C16 Zr1 C2 C1 -72.3(3)
C20 Zr1 C2 C1 -71.4(3)
C18 Zr1 C2 C1 -124.5(3)
C19 Zr1 C2 C1 -111.3(3)
C12 Zr1 C2 C1 99.4(3)
C13 Zr1 C2 C1 78.5(3)
C17 Zr1 C2 C1 -101.6(3)
C15 Zr1 C2 C1 35.8(3)
C11 Zr1 C2 C1 78.2(4)
C14 Zr1 C2 C1 46.2(3)
C1 Zr1 C2 C3 176.2(4)
C4 Zr1 C2 C3 -26.4(2)
C16 Zr1 C2 C3 103.9(3)
C20 Zr1 C2 C3 104.8(3)
C18 Zr1 C2 C3 51.6(3)
C19 Zr1 C2 C3 64.9(3)
C12 Zr1 C2 C3 -84.5(3)
C13 Zr1 C2 C3 -105.4(3)
C17 Zr1 C2 C3 74.6(3)
C15 Zr1 C2 C3 -148.1(2)
C11 Zr1 C2 C3 -105.6(3)
C14 Zr1 C2 C3 -137.6(3)
C1 C2 C3 C4 60.6(10)
Zr1 C2 C3 C4 52.5(3)
C1 C2 C3 Zr1 8.2(8)
C1 Zr1 C3 C2 -2.2(2)
C4 Zr1 C3 C2 135.3(3)
C16 Zr1 C3 C2 -80.9(3)
C20 Zr1 C3 C2 -101.3(3)
C18 Zr1 C3 C2 -130.2(3)
C19 Zr1 C3 C2 -134.8(2)
C12 Zr1 C3 C2 111.5(3)
C13 Zr1 C3 C2 80.0(3)
C17 Zr1 C3 C2 -98.7(3)
C15 Zr1 C3 C2 68.2(4)
C11 Zr1 C3 C2 122.8(3)
C14 Zr1 C3 C2 53.0(3)
C2 Zr1 C3 C4 -135.3(3)
C1 Zr1 C3 C4 -137.5(2)
C16 Zr1 C3 C4 143.9(2)
C20 Zr1 C3 C4 123.4(3)
C18 Zr1 C3 C4 94.6(2)
C19 Zr1 C3 C4 89.9(2)
C12 Zr1 C3 C4 -23.8(3)
C13 Zr1 C3 C4 -55.2(3)
C17 Zr1 C3 C4 126.0(3)
C15 Zr1 C3 C4 -67.1(4)
C11 Zr1 C3 C4 -12.4(3)
C14 Zr1 C3 C4 -82.3(3)
C2 C3 C4 C21 177.8(3)
Zr1 C3 C4 C21 -131.8(3)
C2 C3 C4 Zr1 -50.4(3)
C2 Zr1 C4 C3 26.2(2)
C1 Zr1 C4 C3 37.9(2)
C16 Zr1 C4 C3 -46.6(3)
C20 Zr1 C4 C3 -87.9(3)
C18 Zr1 C4 C3 -82.3(3)
C19 Zr1 C4 C3 -104.4(2)
C12 Zr1 C4 C3 157.6(3)
C13 Zr1 C4 C3 126.2(3)
C17 Zr1 C4 C3 -51.8(2)
C15 Zr1 C4 C3 148.6(3)
C11 Zr1 C4 C3 171.9(2)
C14 Zr1 C4 C3 116.3(2)
C2 Zr1 C4 C21 146.9(4)
C1 Zr1 C4 C21 158.6(3)
C3 Zr1 C4 C21 120.7(4)
C16 Zr1 C4 C21 74.1(4)
C20 Zr1 C4 C21 32.8(4)
C18 Zr1 C4 C21 38.4(4)
C19 Zr1 C4 C21 16.3(4)
C12 Zr1 C4 C21 -81.7(4)
C13 Zr1 C4 C21 -113.1(4)
C17 Zr1 C4 C21 68.9(4)
C15 Zr1 C4 C21 -90.6(4)
C11 Zr1 C4 C21 -67.4(4)
C14 Zr1 C4 C21 -123.0(3)
C3 C4 C21 C26 27.3(5)
Zr1 C4 C21 C26 -71.5(4)
C3 C4 C21 C22 -153.2(3)
Zr1 C4 C21 C22 108.0(3)
C26 C21 C22 C23 -0.3(5)
C4 C21 C22 C23 -179.9(3)
C21 C22 C23 C24 -0.1(5)
C22 C23 C24 C25 0.4(6)
C23 C24 C25 C26 -0.4(6)
C24 C25 C26 C21 0.0(5)
C22 C21 C26 C25 0.4(5)
C4 C21 C26 C25 179.9(3)
C2 Zr1 C11 C15 -79.3(4)
C1 Zr1 C11 C15 -36.4(4)
C3 Zr1 C11 C15 -137.4(3)
C4 Zr1 C11 C15 -144.7(3)
C16 Zr1 C11 C15 68.2(4)
C20 Zr1 C11 C15 76.4(4)
C18 Zr1 C11 C15 123.6(3)
C19 Zr1 C11 C15 107.6(4)
C12 Zr1 C11 C15 -116.7(5)
C13 Zr1 C11 C15 -79.6(4)
C17 Zr1 C11 C15 100.4(4)
C14 Zr1 C11 C15 -38.0(3)
C2 Zr1 C11 C12 37.3(5)
C1 Zr1 C11 C12 80.3(4)
C3 Zr1 C11 C12 -20.7(5)
C4 Zr1 C11 C12 -28.0(4)
C16 Zr1 C11 C12 -175.2(4)
C20 Zr1 C11 C12 -166.9(4)
C18 Zr1 C11 C12 -119.7(4)
C19 Zr1 C11 C12 -135.7(4)
C13 Zr1 C11 C12 37.1(4)
C17 Zr1 C11 C12 -142.9(4)
C15 Zr1 C11 C12 116.7(5)
C14 Zr1 C11 C12 78.7(4)
C15 C11 C12 C13 -1.0(5)
Zr1 C11 C12 C13 -67.5(3)
C15 C11 C12 Zr1 66.5(3)
C2 Zr1 C12 C13 -43.4(4)
C1 Zr1 C12 C13 -6.7(4)
C3 Zr1 C12 C13 -79.6(4)
C4 Zr1 C12 C13 -92.8(4)
C16 Zr1 C12 C13 122.0(5)
C20 Zr1 C12 C13 128.5(4)
C18 Zr1 C12 C13 -173.4(3)
C19 Zr1 C12 C13 158.3(4)
C17 Zr1 C12 C13 -177.1(4)
C15 Zr1 C12 C13 78.7(4)
C11 Zr1 C12 C13 114.2(5)
C14 Zr1 C12 C13 37.8(3)
C2 Zr1 C12 C11 -157.6(3)
C1 Zr1 C12 C11 -120.9(4)
C3 Zr1 C12 C11 166.2(3)
C4 Zr1 C12 C11 153.0(4)
C16 Zr1 C12 C11 7.7(6)
C20 Zr1 C12 C11 14.2(4)
C18 Zr1 C12 C11 72.4(4)
C19 Zr1 C12 C11 44.1(4)
C13 Zr1 C12 C11 -114.2(5)
C17 Zr1 C12 C11 68.7(5)
C15 Zr1 C12 C11 -35.5(3)
C14 Zr1 C12 C11 -76.4(4)
C11 C12 C13 C14 0.8(5)
Zr1 C12 C13 C14 -66.9(3)
C11 C12 C13 Zr1 67.7(3)
C2 Zr1 C13 C12 143.0(3)
C1 Zr1 C13 C12 174.2(4)
C3 Zr1 C13 C12 109.9(3)
C4 Zr1 C13 C12 82.4(4)
C16 Zr1 C13 C12 -108.8(5)
C20 Zr1 C13 C12 -68.7(5)
C18 Zr1 C13 C12 11.5(6)
C19 Zr1 C13 C12 -28.0(5)
C17 Zr1 C13 C12 142(6)
C15 Zr1 C13 C12 -76.4(3)
C11 Zr1 C13 C12 -37.1(3)
C14 Zr1 C13 C12 -114.7(5)
C2 Zr1 C13 C14 -102.3(4)
C1 Zr1 C13 C14 -71.2(4)
C3 Zr1 C13 C14 -135.4(3)
C4 Zr1 C13 C14 -162.9(4)
C16 Zr1 C13 C14 5.8(6)
C20 Zr1 C13 C14 46.0(5)
C18 Zr1 C13 C14 126.2(5)
C19 Zr1 C13 C14 86.7(5)
C12 Zr1 C13 C14 114.7(5)
C17 Zr1 C13 C14 -104(6)
C15 Zr1 C13 C14 38.3(3)
C11 Zr1 C13 C14 77.6(4)
C12 C13 C14 C15 -0.3(5)
Zr1 C13 C14 C15 -67.5(3)
C12 C13 C14 Zr1 67.1(3)
C2 Zr1 C14 C15 -165.3(3)
C1 Zr1 C14 C15 -142.5(4)
C3 Zr1 C14 C15 168.0(3)
C4 Zr1 C14 C15 130.9(4)
C16 Zr1 C14 C15 -64.4(4)
C20 Zr1 C14 C15 -32.8(4)
C18 Zr1 C14 C15 -5.2(7)
C19 Zr1 C14 C15 -3.8(5)
C12 Zr1 C14 C15 76.0(4)
C13 Zr1 C14 C15 112.3(5)
C17 Zr1 C14 C15 -72.0(5)
C11 Zr1 C14 C15 36.3(3)
C2 Zr1 C14 C13 82.4(4)
C1 Zr1 C14 C13 105.3(4)
C3 Zr1 C14 C13 55.7(4)
C4 Zr1 C14 C13 18.6(4)
C16 Zr1 C14 C13 -176.7(4)
C20 Zr1 C14 C13 -145.1(4)
C18 Zr1 C14 C13 -117.4(6)
C19 Zr1 C14 C13 -116.1(4)
C12 Zr1 C14 C13 -36.2(3)
C17 Zr1 C14 C13 175.8(3)
C15 Zr1 C14 C13 -112.3(5)
C11 Zr1 C14 C13 -76.0(4)
C12 C11 C15 C14 0.8(5)
Zr1 C11 C15 C14 67.0(3)
C12 C11 C15 Zr1 -66.3(3)
C13 C14 C15 C11 -0.3(5)
Zr1 C14 C15 C11 -67.5(3)
C13 C14 C15 Zr1 67.2(3)
C2 Zr1 C15 C11 133.8(3)
C1 Zr1 C15 C11 152.3(3)
C3 Zr1 C15 C11 90.2(5)
C4 Zr1 C15 C11 47.2(4)
C16 Zr1 C15 C11 -120.6(3)
C20 Zr1 C15 C11 -98.3(4)
C18 Zr1 C15 C11 -68.5(4)
C19 Zr1 C15 C11 -69.0(3)
C12 Zr1 C15 C11 36.0(3)
C13 Zr1 C15 C11 75.6(4)
C17 Zr1 C15 C11 -106.2(4)
C14 Zr1 C15 C11 114.3(5)
C2 Zr1 C15 C14 19.5(5)
C1 Zr1 C15 C14 38.1(4)
C3 Zr1 C15 C14 -24.0(6)
C4 Zr1 C15 C14 -67.1(5)
C16 Zr1 C15 C14 125.2(4)
C20 Zr1 C15 C14 147.5(4)
C18 Zr1 C15 C14 177.2(4)
C19 Zr1 C15 C14 176.7(4)
C12 Zr1 C15 C14 -78.3(4)
C13 Zr1 C15 C14 -38.6(4)
C17 Zr1 C15 C14 139.6(4)
C11 Zr1 C15 C14 -114.3(5)
C2 Zr1 C16 C20 178.6(4)
C1 Zr1 C16 C20 148.3(4)
C3 Zr1 C16 C20 -148.2(4)
C4 Zr1 C16 C20 -123.8(4)
C18 Zr1 C16 C20 -76.4(4)
C19 Zr1 C16 C20 -35.8(3)
C12 Zr1 C16 C20 11.4(6)
C13 Zr1 C16 C20 70.3(5)
C17 Zr1 C16 C20 -113.9(5)
C15 Zr1 C16 C20 44.6(4)
C11 Zr1 C16 C20 15.7(4)
C14 Zr1 C16 C20 73.8(4)
C2 Zr1 C16 C17 -67.6(3)
C1 Zr1 C16 C17 -97.9(3)
C3 Zr1 C16 C17 -34.4(4)
C4 Zr1 C16 C17 -10.0(4)
C20 Zr1 C16 C17 113.9(5)
C18 Zr1 C16 C17 37.5(3)
C19 Zr1 C16 C17 78.1(4)
C12 Zr1 C16 C17 125.2(4)
C13 Zr1 C16 C17 -175.9(4)
C15 Zr1 C16 C17 158.5(3)
C11 Zr1 C16 C17 129.6(3)
C14 Zr1 C16 C17 -172.4(3)
C20 C16 C17 C18 0.9(5)
Zr1 C16 C17 C18 -66.7(3)
C20 C16 C17 Zr1 67.5(3)
C2 Zr1 C17 C16 111.6(4)
C1 Zr1 C17 C16 80.5(3)
C3 Zr1 C17 C16 145.1(4)
C4 Zr1 C17 C16 172.0(3)
C20 Zr1 C17 C16 -37.5(3)
C18 Zr1 C17 C16 -114.0(4)
C19 Zr1 C17 C16 -77.0(3)
C12 Zr1 C17 C16 -107.8(5)
C13 Zr1 C17 C16 113(6)
C15 Zr1 C17 C16 -27.8(5)
C11 Zr1 C17 C16 -68.2(5)
C14 Zr1 C17 C16 12.9(5)
C2 Zr1 C17 C18 -134.4(3)
C1 Zr1 C17 C18 -165.5(3)
C3 Zr1 C17 C18 -100.9(3)
C4 Zr1 C17 C18 -74.0(3)
C16 Zr1 C17 C18 114.0(4)
C20 Zr1 C17 C18 76.4(3)
C19 Zr1 C17 C18 37.0(3)
C12 Zr1 C17 C18 6.1(6)
C13 Zr1 C17 C18 -133(6)
C15 Zr1 C17 C18 86.2(4)
C11 Zr1 C17 C18 45.7(4)
C14 Zr1 C17 C18 126.9(4)
C16 C17 C18 C19 -0.5(5)
Zr1 C17 C18 C19 -66.7(3)
C16 C17 C18 Zr1 66.2(3)
C2 Zr1 C18 C17 47.1(3)
C1 Zr1 C18 C17 16.9(4)
C3 Zr1 C18 C17 73.0(3)
C4 Zr1 C18 C17 106.8(3)
C16 Zr1 C18 C17 -37.3(3)
C20 Zr1 C18 C17 -77.9(3)
C19 Zr1 C18 C17 -115.0(5)
C12 Zr1 C18 C17 -176.6(3)
C13 Zr1 C18 C17 176.7(3)
C15 Zr1 C18 C17 -115.9(3)
C11 Zr1 C18 C17 -145.6(3)
C14 Zr1 C18 C17 -112.7(5)
C2 Zr1 C18 C19 162.1(3)
C1 Zr1 C18 C19 131.9(3)
C3 Zr1 C18 C19 -172.0(4)
C4 Zr1 C18 C19 -138.2(3)
C16 Zr1 C18 C19 77.7(4)
C20 Zr1 C18 C19 37.1(3)
C12 Zr1 C18 C19 -61.6(4)
C13 Zr1 C18 C19 -68.3(5)
C17 Zr1 C18 C19 115.0(5)
C15 Zr1 C18 C19 -0.9(4)
C11 Zr1 C18 C19 -30.6(4)
C14 Zr1 C18 C19 2.3(6)
C17 C18 C19 C20 0.0(5)
Zr1 C18 C19 C20 -66.9(3)
C17 C18 C19 Zr1 66.9(3)
C2 Zr1 C19 C20 88.8(4)
C1 Zr1 C19 C20 42.5(4)
C3 Zr1 C19 C20 122.2(3)
C4 Zr1 C19 C20 158.6(3)
C16 Zr1 C19 C20 36.6(3)
C18 Zr1 C19 C20 113.5(4)
C12 Zr1 C19 C20 -118.2(3)
C13 Zr1 C19 C20 -103.9(4)
C17 Zr1 C19 C20 76.7(3)
C15 Zr1 C19 C20 -67.4(3)
C11 Zr1 C19 C20 -96.6(3)
C14 Zr1 C19 C20 -65.3(4)
C2 Zr1 C19 C18 -24.7(4)
C1 Zr1 C19 C18 -70.9(4)
C3 Zr1 C19 C18 8.7(4)
C4 Zr1 C19 C18 45.2(4)
C16 Zr1 C19 C18 -76.9(4)
C20 Zr1 C19 C18 -113.5(4)
C12 Zr1 C19 C18 128.4(3)
C13 Zr1 C19 C18 142.7(4)
C17 Zr1 C19 C18 -36.8(3)
C15 Zr1 C19 C18 179.2(4)
C11 Zr1 C19 C18 150.0(4)
C14 Zr1 C19 C18 -178.8(3)
C18 C19 C20 C16 0.6(5)
Zr1 C19 C20 C16 -66.6(3)
C18 C19 C20 Zr1 67.1(3)
C17 C16 C20 C19 -0.9(5)
Zr1 C16 C20 C19 67.3(3)
C17 C16 C20 Zr1 -68.2(3)
C2 Zr1 C20 C19 -117.9(3)
C1 Zr1 C20 C19 -150.4(3)
C3 Zr1 C20 C19 -75.6(4)
C4 Zr1 C20 C19 -31.0(4)
C16 Zr1 C20 C19 -116.1(5)
C18 Zr1 C20 C19 -38.1(3)
C12 Zr1 C20 C19 71.0(3)
C13 Zr1 C20 C19 102.7(4)
C17 Zr1 C20 C19 -78.8(3)
C15 Zr1 C20 C19 109.0(3)
C11 Zr1 C20 C19 78.3(3)
C14 Zr1 C20 C19 126.2(3)
C2 Zr1 C20 C16 -1.8(4)
C1 Zr1 C20 C16 -34.3(4)
C3 Zr1 C20 C16 40.5(5)
C4 Zr1 C20 C16 85.1(5)
C18 Zr1 C20 C16 78.0(4)
C19 Zr1 C20 C16 116.1(5)
C12 Zr1 C20 C16 -172.9(4)
C13 Zr1 C20 C16 -141.2(4)
C17 Zr1 C20 C16 37.3(3)
C15 Zr1 C20 C16 -134.9(4)
C11 Zr1 C20 C16 -165.6(4)
C14 Zr1 C20 C16 -117.7(4)
